data_2212462
loop_
_publ_author_name
'Moncol, Jan'
'Maroszov\'a, Jaroslava'
'M\'udra, Marcela'
'Lis, Tadeusz'
'Koman, Marian'

_publ_section_title
;
 Aquabis(dichloroacetato-\k<i>O</i>)bis(nicotinamide-\k<i>N</i>)copper(II)
;
_journal_coeditor_code BI2155
_journal_issue 3
_journal_name_full 'Acta Crystallographica Section E'
_journal_page_first m743
_journal_page_last m745
_journal_paper_doi 10.1107/S1600536807006423
_journal_volume 63
_journal_year 2007
_chemical_formula_iupac '[Cu (C2 H Cl2 O2)2 (C6 H6 N2 O)2 (H2 O)]'
_chemical_formula_moiety 'C16 H16 Cl4 Cu N4 O7'
_chemical_formula_sum 'C16 H16 Cl4 Cu N4 O7'
_chemical_formula_weight 581.68
_chemical_name_systematic
;
Aquabis(dichloroacetato-\kO)bis(nicotinamide-\kN)copper(II)
;
_space_group_IT_number 86
_symmetry_cell_setting tetragonal
_symmetry_space_group_name_Hall '-P 4bc'
_symmetry_space_group_name_H-M 'P 42/n :2'
_atom_sites_solution_hydrogens geom
_atom_sites_solution_primary direct
_atom_sites_solution_secondary difmap
_audit_creation_method SHELXL-97
_cell_angle_alpha 90.00
_cell_angle_beta 90.00
_cell_angle_gamma 90.00
_cell_formula_units_Z 4
_cell_length_a 14.145(3)
_cell_length_b 14.145(3)
_cell_length_c 11.165(3)
_cell_measurement_reflns_used 5828
_cell_measurement_temperature 294(2)
_cell_measurement_theta_max 35.00
_cell_measurement_theta_min 3.41
_cell_volume 2233.9(9)
_computing_cell_refinement 'CrysAlis RED (Oxford Diffraction, 2003)'
_computing_data_collection 'CrysAlis CCD (Oxford Diffraction, 2003)'
_computing_data_reduction 'CrysAlis RED'
_computing_molecular_graphics 'SHELXTL (Bruker, 1998)'
_computing_publication_material 'enCIFer (Allen <i>et al.</i>,  2004)'
_computing_structure_refinement 'SHELXL97 (Sheldrick, 1997)'
_computing_structure_solution 'SIR97 (Altomare <i>et al.</i>,  1999)'
_diffrn_ambient_temperature 294(2)
_diffrn_measured_fraction_theta_full 0.991
_diffrn_measured_fraction_theta_max 0.985
_diffrn_measurement_device_type 'Kuma KM-4 CCD'
_diffrn_measurement_method \w
_diffrn_radiation_monochromator graphite
_diffrn_radiation_source 'large-focus sealed tube'
_diffrn_radiation_type MoK\a
_diffrn_radiation_wavelength 0.71073
_diffrn_reflns_av_R_equivalents 0.0438
_diffrn_reflns_av_sigmaI/netI 0.0530
_diffrn_reflns_limit_h_max 18
_diffrn_reflns_limit_h_min -21
_diffrn_reflns_limit_k_max 22
_diffrn_reflns_limit_k_min -22
_diffrn_reflns_limit_l_max 18
_diffrn_reflns_limit_l_min -12
_diffrn_reflns_number 22722
_diffrn_reflns_theta_full 33.00
_diffrn_reflns_theta_max 35.00
_diffrn_reflns_theta_min 3.41
_diffrn_standards_number 0
_exptl_absorpt_coefficient_mu 1.503
_exptl_absorpt_correction_T_max 0.799
_exptl_absorpt_correction_T_min 0.426
_exptl_absorpt_correction_type analytical
_exptl_absorpt_process_details '(CrysAlis RED; Oxford Diffraction, 2003)'
_exptl_crystal_colour blue
_exptl_crystal_density_diffrn 1.729
_exptl_crystal_density_method 'not measured'
_exptl_crystal_description needle
_exptl_crystal_F_000 1172
_exptl_crystal_size_max 0.84
_exptl_crystal_size_mid 0.17
_exptl_crystal_size_min 0.15
_refine_diff_density_max 0.46
_refine_diff_density_min -0.31
_refine_ls_extinction_method none
_refine_ls_goodness_of_fit_ref 1.006
_refine_ls_hydrogen_treatment mixed
_refine_ls_matrix_type full
_refine_ls_number_parameters 149
_refine_ls_number_reflns 4847
_refine_ls_number_restraints 2
_refine_ls_restrained_S_all 1.006
_refine_ls_R_factor_all 0.0902
_refine_ls_R_factor_gt 0.0354
_refine_ls_shift/su_max 0.001
_refine_ls_shift/su_mean 0.000
_refine_ls_structure_factor_coef Fsqd
_refine_ls_weighting_details 'calc w=1/[\s^2^(Fo^2^)+(0.031P)^2^] where P=(Fo^2^+2Fc^2^)/3'
_refine_ls_weighting_scheme calc
_refine_ls_wR_factor_gt 0.0702
_refine_ls_wR_factor_ref 0.0773
_reflns_number_gt 2650
_reflns_number_total 4847
_reflns_threshold_expression I>2\s(I)
_cod_data_source_file bi2155.cif
_cod_data_source_block I
_cod_original_sg_symbol_H-M 'P 42/n'
_cod_database_code 2212462
_cod_database_fobs_code 2212462

loop_
_symmetry_equiv_pos_as_xyz
'x, y, z'
'-x+1/2, -y+1/2, z'
'-y, x+1/2, z+1/2'
'y+1/2, -x, z+1/2'
'-x, -y, -z'
'x-1/2, y-1/2, -z'
'y, -x-1/2, -z-1/2'
'-y-1/2, x, -z-1/2'

loop_
_atom_site_type_symbol
_atom_site_label
_atom_site_fract_x
_atom_site_fract_y
_atom_site_fract_z
_atom_site_U_iso_or_equiv
_atom_site_adp_type
_atom_site_calc_flag
_atom_site_refinement_flags
_atom_site_occupancy
Cu Cu 0.7500 0.2500 0.42261(2) 0.02337(7) Uani d S 1
Cl Cl1 1.08185(3) 0.25658(4) 0.35906(5) 0.05667(14) Uani d . 1
Cl Cl2 1.11889(3) 0.30776(3) 0.60607(5) 0.05210(13) Uani d . 1
N N1 0.80469(8) 0.12079(8) 0.42602(10) 0.0251(2) Uani d . 1
O O1 0.87848(7) 0.30854(7) 0.43491(9) 0.0302(2) Uani d . 1
O O2 0.92327(8) 0.23875(8) 0.60474(10) 0.0382(3) Uani d . 1
O O1W 0.7500 0.2500 0.22185(14) 0.0408(4) Uani d SD 1
O O3 0.98843(9) 0.05744(9) 0.15707(11) 0.0472(3) Uani d . 1
C C1 0.87198(10) 0.10043(10) 0.34600(12) 0.0271(3) Uani d . 1
H H1 0.8900 0.1472 0.2921 0.032 Uiso calc R 1
C C2 0.91601(10) 0.01363(10) 0.33934(13) 0.0284(3) Uani d . 1
C C3 0.88986(13) -0.05471(11) 0.42197(15) 0.0410(4) Uani d . 1
H H3 0.9197 -0.1133 0.4225 0.049 Uiso calc R 1
C C4 0.81941(12) -0.03496(11) 0.50308(16) 0.0430(4) Uani d . 1
H H4 0.8000 -0.0808 0.5576 0.052 Uiso calc R 1
C C5 0.77787(11) 0.05279(11) 0.50317(13) 0.0335(4) Uani d . 1
H H5 0.7300 0.0655 0.5579 0.040 Uiso calc R 1
C C6 0.98538(11) -0.00055(11) 0.23910(13) 0.0338(4) Uani d . 1
C C7 0.93890(10) 0.28495(9) 0.51436(13) 0.0264(3) Uani d . 1
C C8 1.03918(10) 0.32035(11) 0.48552(14) 0.0340(3) Uani d . 1
H H8 1.0355 0.3875 0.4643 0.041 Uiso calc R 1
N N2 1.03989(10) -0.07704(10) 0.24351(12) 0.0474(4) Uani d . 1
H H2A 1.0798 -0.0880 0.1871 0.057 Uiso calc R 1
H H2B 1.0352 -0.1156 0.3028 0.057 Uiso calc R 1
H H1W 0.7546(16) 0.2966(9) 0.1786(16) 0.071 Uiso d D 1

loop_
_atom_site_aniso_label
_atom_site_aniso_U_11
_atom_site_aniso_U_22
_atom_site_aniso_U_33
_atom_site_aniso_U_12
_atom_site_aniso_U_13
_atom_site_aniso_U_23
Cu 0.02416(13) 0.01961(12) 0.02633(12) 0.00345(10) 0.000 0.000
Cl1 0.0463(3) 0.0710(3) 0.0527(3) 0.0109(2) 0.0176(2) 0.0039(2)
Cl2 0.0358(2) 0.0508(3) 0.0697(3) 0.0003(2) -0.0167(2) 0.0008(2)
N1 0.0259(6) 0.0221(6) 0.0274(6) 0.0033(4) 0.0032(5) 0.0018(5)
O1 0.0255(5) 0.0267(5) 0.0383(6) 0.0004(4) -0.0028(4) 0.0088(5)
O2 0.0339(6) 0.0453(7) 0.0354(6) -0.0002(5) 0.0029(5) 0.0142(5)
O1W 0.0715(12) 0.0266(8) 0.0244(8) 0.0098(9) 0.000 0.000
O3 0.0505(7) 0.0451(7) 0.0460(7) 0.0173(6) 0.0215(6) 0.0161(6)
C1 0.0295(7) 0.0240(7) 0.0277(7) 0.0021(6) 0.0025(6) 0.0051(6)
C2 0.0295(7) 0.0260(7) 0.0297(8) 0.0048(6) 0.0025(6) 0.0022(6)
C3 0.0517(10) 0.0251(7) 0.0461(10) 0.0132(7) 0.0147(8) 0.0077(7)
C4 0.0536(11) 0.0297(9) 0.0457(9) 0.0069(7) 0.0176(8) 0.0135(7)
C5 0.0367(9) 0.0313(8) 0.0326(8) 0.0050(6) 0.0111(7) 0.0054(7)
C6 0.0320(9) 0.0330(8) 0.0366(9) 0.0081(7) 0.0067(7) 0.0026(7)
C7 0.0247(7) 0.0213(7) 0.0333(8) 0.0022(5) 0.0010(6) 0.0006(6)
C8 0.0261(8) 0.0312(8) 0.0448(9) 0.0007(6) 0.0009(7) 0.0082(7)
N2 0.0502(9) 0.0451(8) 0.0470(9) 0.0267(7) 0.0212(7) 0.0135(7)

loop_
_atom_type_symbol
_atom_type_description
_atom_type_scat_dispersion_real
_atom_type_scat_dispersion_imag
_atom_type_scat_source
C C 0.0033 0.0016 'International Tables Vol C Tables 4.2.6.8 and 6.1.1.4'
H H 0.0000 0.0000 'International Tables Vol C Tables 4.2.6.8 and 6.1.1.4'
N N 0.0061 0.0033 'International Tables Vol C Tables 4.2.6.8 and 6.1.1.4'
O O 0.0106 0.0060 'International Tables Vol C Tables 4.2.6.8 and 6.1.1.4'
Cu Cu 0.3201 1.2651 'International Tables Vol C Tables 4.2.6.8 and 6.1.1.4'
Cl Cl 0.1484 0.1585 'International Tables Vol C Tables 4.2.6.8 and 6.1.1.4'

loop_
_geom_angle_atom_site_label_1
_geom_angle_atom_site_label_2
_geom_angle_atom_site_label_3
_geom_angle_site_symmetry_1
_geom_angle_site_symmetry_3
_geom_angle
_geom_angle_publ_flag
N1 Cu N1 2_655 . 177.80(7) y
N1 Cu O1 2_655 . 88.38(4) ?
N1 Cu O1 . . 91.47(4) y
N1 Cu O1 2_655 2_655 91.47(4) ?
N1 Cu O1 . 2_655 88.38(4) ?
O1 Cu O1 . 2_655 172.13(6) y
N1 Cu O1W 2_655 . 91.10(3) ?
N1 Cu O1W . . 91.10(3) y
O1 Cu O1W . . 93.93(3) y
O1 Cu O1W 2_655 . 93.93(3) ?
C1 N1 C5 . . 118.33(12) ?
C1 N1 Cu . . 117.58(9) ?
C5 N1 Cu . . 124.09(10) ?
C7 O1 Cu . . 123.20(9) ?
Cu O1W H1W . . 126.1(15) ?
N1 C1 C2 . . 123.33(13) ?
N1 C1 H1 . . 118.3 ?
C2 C1 H1 . . 118.3 ?
C1 C2 C3 . . 117.68(13) ?
C1 C2 C6 . . 117.01(13) ?
C3 C2 C6 . . 125.24(13) ?
C4 C3 C2 . . 119.33(14) ?
C4 C3 H3 . . 120.3 ?
C2 C3 H3 . . 120.3 ?
C5 C4 C3 . . 119.61(15) ?
C5 C4 H4 . . 120.2 ?
C3 C4 H4 . . 120.2 ?
N1 C5 C4 . . 121.66(13) ?
N1 C5 H5 . . 119.2 ?
C4 C5 H5 . . 119.2 ?
O3 C6 N2 . . 123.36(14) ?
O3 C6 C2 . . 119.25(13) ?
N2 C6 C2 . . 117.38(13) ?
O2 C7 O1 . . 126.33(13) ?
O2 C7 C8 . . 120.91(13) ?
O1 C7 C8 . . 112.76(12) ?
C7 C8 Cl2 . . 113.37(11) ?
C7 C8 Cl1 . . 108.28(10) ?
Cl2 C8 Cl1 . . 109.69(8) ?
C7 C8 H8 . . 108.5 ?
Cl2 C8 H8 . . 108.5 ?
Cl1 C8 H8 . . 108.5 ?
C6 N2 H2A . . 120.0 ?
C6 N2 H2B . . 120.0 ?
H2A N2 H2B . . 120.0 ?

loop_
_geom_bond_atom_site_label_1
_geom_bond_atom_site_label_2
_geom_bond_site_symmetry_2
_geom_bond_distance
_geom_bond_publ_flag
Cu N1 2_655 1.9850(12) ?
Cu N1 . 1.9850(12) y
Cu O1 . 2.0018(11) y
Cu O1 2_655 2.0019(11) ?
Cu O1W . 2.2415(17) y
Cl1 C8 . 1.7809(17) ?
Cl2 C8 . 1.7649(17) ?
N1 C1 . 1.3369(18) ?
N1 C5 . 1.3457(18) ?
O1 C7 . 1.2762(17) ?
O2 C7 . 1.2224(17) ?
O3 C6 . 1.2302(18) ?
C1 C2 . 1.379(2) ?
C1 H1 . 0.930 ?
C2 C3 . 1.386(2) ?
C2 C6 . 1.502(2) ?
C3 C4 . 1.375(2) ?
C3 H3 . 0.930 ?
C4 C5 . 1.373(2) ?
C4 H4 . 0.930 ?
C5 H5 . 0.930 ?
C6 N2 . 1.3295(19) ?
C7 C8 . 1.538(2) ?
C8 H8 . 0.980 ?
N2 H2A . 0.860 ?
N2 H2B . 0.860 ?
O1W H1W . 0.820(10) ?

loop_
_geom_hbond_atom_site_label_D
_geom_hbond_atom_site_label_H
_geom_hbond_atom_site_label_A
_geom_hbond_site_symmetry_A
_geom_hbond_distance_DH
_geom_hbond_distance_HA
_geom_hbond_distance_DA
_geom_hbond_angle_DHA
N2 H2A O1 8_746 0.86 2.14 2.994(2) 172
N2 H2B O2 5_756 0.86 2.11 2.894(2) 152
O1W H1W O2 3_644 0.820(10) 1.980(10) 2.7820(10) 168.0(10)
C8 H8 O3 7_676 0.98 2.24 3.149(2) 154

loop_
_geom_torsion_atom_site_label_1
_geom_torsion_atom_site_label_2
_geom_torsion_atom_site_label_3
_geom_torsion_atom_site_label_4
_geom_torsion_site_symmetry_1
_geom_torsion
O1 Cu N1 C1 . -53.80(11)
O1 Cu N1 C1 2_655 134.07(11)
O1W Cu N1 C1 . 40.16(10)
O1 Cu N1 C5 . 126.57(12)
O1 Cu N1 C5 2_655 -45.56(12)
O1W Cu N1 C5 . -139.46(12)
N1 Cu O1 C7 2_655 127.04(11)
N1 Cu O1 C7 . -50.76(11)
O1W Cu O1 C7 . -141.97(11)
C5 N1 C1 C2 . -0.7(2)
Cu N1 C1 C2 . 179.62(11)
N1 C1 C2 C3 . -1.4(2)
N1 C1 C2 C6 . 175.85(14)
C1 C2 C3 C4 . 2.6(3)
C6 C2 C3 C4 . -174.40(17)
C2 C3 C4 C5 . -1.8(3)
C1 N1 C5 C4 . 1.6(2)
Cu N1 C5 C4 . -178.74(12)
C3 C4 C5 N1 . -0.4(3)
C1 C2 C6 O3 . -12.2(2)
C3 C2 C6 O3 . 164.79(17)
C1 C2 C6 N2 . 168.72(15)
C3 C2 C6 N2 . -14.3(2)
Cu O1 C7 O2 . -14.3(2)
Cu O1 C7 C8 . 165.07(9)
O2 C7 C8 Cl2 . -11.56(18)
O1 C7 C8 Cl2 . 168.99(10)
O2 C7 C8 Cl1 . 110.40(14)
O1 C7 C8 Cl1 . -69.05(14)
